data_7243120
loop_
_publ_author_name
'Kushvaha, Saroj Kumar'
'Francis, Maria'
'Kumar, Jayasree'
'Nag, Ekta'
'Ravichandran, Prathap'
'Roy, Sudipta'
'Chandra Mondal, Kartik'

_publ_section_title
;
 Synthesis, oligomerization and catalytic studies of a redox-active
 Ni4-cubane: a detailed mechanistic investigation
;
_journal_issue 37
_journal_name_full 'RSC Advances'
_journal_page_first 22849
_journal_page_last 22858
_journal_paper_doi 10.1039/D1RA03071J
_journal_volume 11
_journal_year 2021
_chemical_formula_moiety 'C60 H53 Cl N4 Ni4 O12'
_chemical_formula_sum 'C60 H53 Cl N4 Ni4 O12'
_chemical_formula_weight 1292.35
_space_group_crystal_system monoclinic
_space_group_IT_number 14
_space_group_name_Hall '-P 2ybc'
_space_group_name_H-M_alt 'P 1 21/c 1'
_atom_sites_solution_hydrogens mixed
_audit_creation_method SHELXL-2018/3
_audit_update_record
;
2020-05-28 deposited with the CCDC.	2021-06-29 downloaded from the CCDC.
;
_cell_angle_alpha 90
_cell_angle_beta 92.577(8)
_cell_angle_gamma 90
_cell_formula_units_Z 4
_cell_length_a 16.831(2)
_cell_length_b 23.697(5)
_cell_length_c 14.715(3)
_cell_measurement_reflns_used 1340
_cell_measurement_temperature 296(2)
_cell_measurement_theta_max 21.34
_cell_measurement_theta_min 2.77
_cell_volume 5863.1(19)
_computing_cell_refinement 'Bruker SAINT'
_computing_data_collection 'Bruker APEX2'
_computing_data_reduction 'Bruker SAINT'
_computing_molecular_graphics 'Bruker SHELXTL'
_computing_publication_material 'Bruker SHELXTL'
_computing_structure_refinement 'SHELXL-2018/3 (Sheldrick, 2018)'
_computing_structure_solution 'SHELXS-97 (Sheldrick 2008)'
_diffrn_ambient_temperature 296(2)
_diffrn_measured_fraction_theta_full 0.971
_diffrn_measured_fraction_theta_max 0.971
_diffrn_measurement_device_type 'Bruker APEX-II CCD'
_diffrn_measurement_method '\f and \w scans'
_diffrn_radiation_type MoK\a
_diffrn_radiation_wavelength 0.71073
_diffrn_reflns_av_R_equivalents 0.1545
_diffrn_reflns_av_unetI/netI 0.2051
_diffrn_reflns_Laue_measured_fraction_full 0.971
_diffrn_reflns_Laue_measured_fraction_max 0.971
_diffrn_reflns_limit_h_max 20
_diffrn_reflns_limit_h_min -18
_diffrn_reflns_limit_k_max 28
_diffrn_reflns_limit_k_min -27
_diffrn_reflns_limit_l_max 17
_diffrn_reflns_limit_l_min -12
_diffrn_reflns_number 35932
_diffrn_reflns_point_group_measured_fraction_full 0.971
_diffrn_reflns_point_group_measured_fraction_max 0.971
_diffrn_reflns_theta_full 25.206
_diffrn_reflns_theta_max 25.206
_diffrn_reflns_theta_min 1.630
_exptl_absorpt_coefficient_mu 1.375
_exptl_absorpt_correction_T_max 0.898
_exptl_absorpt_correction_T_min 0.852
_exptl_absorpt_correction_type multi-scan
_exptl_absorpt_process_details SADABS
_exptl_crystal_colour Yellow
_exptl_crystal_density_diffrn 1.464
_exptl_crystal_description Block
_exptl_crystal_F_000 2664
_exptl_crystal_size_max 0.120
_exptl_crystal_size_mid 0.100
_exptl_crystal_size_min 0.080
_refine_diff_density_max 0.668
_refine_diff_density_min -0.690
_refine_diff_density_rms 0.114
_refine_ls_extinction_method none
_refine_ls_goodness_of_fit_ref 0.932
_refine_ls_hydrogen_treatment constr
_refine_ls_matrix_type full
_refine_ls_number_parameters 738
_refine_ls_number_reflns 10269
_refine_ls_number_restraints 0
_refine_ls_restrained_S_all 0.932
_refine_ls_R_factor_all 0.1593
_refine_ls_R_factor_gt 0.0630
_refine_ls_shift/su_max 0.043
_refine_ls_shift/su_mean 0.000
_refine_ls_structure_factor_coef Fsqd
_refine_ls_weighting_details 'w=1/[\s^2^(Fo^2^)+(0.0505P)^2^] where P=(Fo^2^+2Fc^2^)/3'
_refine_ls_weighting_scheme calc
_refine_ls_wR_factor_gt 0.1295
_refine_ls_wR_factor_ref 0.1622
_reflns_Friedel_coverage 0.000
_reflns_number_gt 4743
_reflns_number_total 10269
_reflns_threshold_expression 'I > 2\s(I)'
_cod_data_source_file d1ra03071j2.cif
_cod_data_source_block KK5
_cod_original_sg_symbol_H-M 'P 21/c'
_cod_database_code 7243120
_shelx_shelxl_version_number 2018/3
_shelx_space_group_comment
;
The symmetry employed for this shelxl refinement is uniquely defined
by the following loop, which should always be used as a source of
symmetry information in preference to the above space-group names.
They are only intended as comments.
;
_shelx_estimated_absorpt_t_min 0.852
_shelx_estimated_absorpt_t_max 0.898

loop_
_space_group_symop_operation_xyz
'x, y, z'
'-x, y+1/2, -z+1/2'
'-x, -y, -z'
'x, -y-1/2, z-1/2'

loop_
_atom_site_label
_atom_site_type_symbol
_atom_site_fract_x
_atom_site_fract_y
_atom_site_fract_z
_atom_site_U_iso_or_equiv
_atom_site_adp_type
_atom_site_occupancy
_atom_site_site_symmetry_order
_atom_site_calc_flag
_atom_site_refinement_flags_posn
_atom_site_refinement_flags_adp
_atom_site_refinement_flags_occupancy
_atom_site_disorder_assembly
_atom_site_disorder_group
Ni1 Ni 0.20355(5) -0.04215(4) 0.80481(7) 0.0224(2) Uani 1 1 d . . . . .
Ni2 Ni 0.22210(5) 0.07309(4) 0.70351(7) 0.0279(3) Uani 1 1 d . . . . .
Ni3 Ni 0.37554(5) -0.00051(4) 0.76128(7) 0.0297(3) Uani 1 1 d . . . . .
Ni4 Ni 0.40164(5) 0.13108(4) 0.68383(6) 0.0240(3) Uani 1 1 d . . . . .
Cl1 Cl 0.41222(11) 0.14707(8) 0.53842(15) 0.0428(6) Uani 1 1 d . . . . .
O1 O 0.3173(2) 0.0363(2) 0.6550(3) 0.0319(13) Uani 1 1 d . . . . .
O2 O 0.4348(3) -0.0338(2) 0.6422(4) 0.0430(15) Uani 1 1 d . . . . .
O3 O 0.1642(3) 0.2063(2) 0.6084(4) 0.0461(15) Uani 1 1 d . . . . .
H3A H 0.205337 0.187777 0.621645 0.069 Uiso 1 1 d R U . . .
O4 O 0.1496(2) 0.00409(19) 0.7075(3) 0.0284(12) Uani 1 1 d . . . . .
O5 O 0.2799(2) 0.03535(19) 0.8240(3) 0.0282(12) Uani 1 1 d . . . . .
O6 O 0.3081(3) -0.0737(2) 0.7728(4) 0.0344(13) Uani 1 1 d . . . . .
O7 O 0.4461(3) 0.0701(2) 0.7631(3) 0.0345(13) Uani 1 1 d . . . . .
O8 O 0.2886(2) 0.1443(2) 0.7204(3) 0.0304(13) Uani 1 1 d . . . . .
O9 O 0.4039(3) 0.2149(2) 0.7512(4) 0.0428(15) Uani 1 1 d . . . . .
O10 O 0.5401(3) 0.1501(2) 0.7105(4) 0.0460(15) Uani 1 1 d . . . . .
O11 O 0.0178(4) -0.1712(3) 0.7446(5) 0.076(2) Uani 1 1 d . . . . .
O12 O 0.1318(3) -0.1070(2) 0.8060(4) 0.0410(15) Uani 1 1 d . . . . .
N1 N 0.1826(3) 0.0896(2) 0.5696(4) 0.0320(16) Uani 1 1 d . . . . .
N2 N 0.1322(3) 0.1097(3) 0.7640(4) 0.0280(15) Uani 1 1 d . . . . .
N3 N 0.4436(3) -0.0392(2) 0.8563(4) 0.0286(15) Uani 1 1 d . . . . .
N4 N 0.1772(3) -0.0171(2) 0.9323(4) 0.0322(16) Uani 1 1 d . . . . .
C1 C 0.3269(4) 0.0141(3) 0.5722(5) 0.0278(19) Uani 1 1 d . . . . .
C2 C 0.3916(4) -0.0233(3) 0.5618(6) 0.039(2) Uani 1 1 d . . . . .
C3 C 0.4092(5) -0.0439(4) 0.4780(6) 0.051(3) Uani 1 1 d . . . . .
H3 H 0.452952 -0.067279 0.471552 0.061 Uiso 1 1 calc R U . . .
C4 C 0.3612(5) -0.0294(4) 0.4039(7) 0.062(3) Uani 1 1 d . . . . .
H4 H 0.372162 -0.043545 0.346915 0.075 Uiso 1 1 calc R U . . .
C5 C 0.2979(5) 0.0053(4) 0.4126(6) 0.047(2) Uani 1 1 d . . . . .
H5 H 0.266138 0.014114 0.361270 0.056 Uiso 1 1 calc R U . . .
C6 C 0.2792(4) 0.0281(3) 0.4961(5) 0.0302(19) Uani 1 1 d . . . . .
C7 C 0.2109(4) 0.0645(3) 0.4996(6) 0.036(2) Uani 1 1 d . . . . .
H7 H 0.183373 0.070952 0.444394 0.044 Uiso 1 1 calc R U . . .
C8 C 0.1061(4) 0.1180(3) 0.5526(6) 0.040(2) Uani 1 1 d . . . . .
C9 C 0.0371(4) 0.0884(3) 0.5215(6) 0.040(2) Uani 1 1 d . . . . .
H9 H 0.041299 0.050427 0.506441 0.048 Uiso 1 1 calc R U . . .
C10 C -0.0355(5) 0.1142(4) 0.5130(6) 0.049(2) Uani 1 1 d . . . . .
C11 C -0.0387(5) 0.1703(4) 0.5352(7) 0.065(3) Uani 1 1 d . . . . .
H11 H -0.087603 0.188539 0.529634 0.078 Uiso 1 1 calc R U . . .
C12 C 0.0266(5) 0.2013(4) 0.5654(6) 0.055(3) Uani 1 1 d . . . . .
H12 H 0.021857 0.239502 0.578706 0.066 Uiso 1 1 calc R U . . .
C13 C 0.0989(4) 0.1745(3) 0.5755(6) 0.039(2) Uani 1 1 d . . . . .
C14 C -0.1105(4) 0.0798(4) 0.4842(6) 0.058(3) Uani 1 1 d . . . . .
H14A H -0.131943 0.093491 0.426720 0.087 Uiso 1 1 calc R U . . .
H14B H -0.149586 0.083930 0.529285 0.087 Uiso 1 1 calc R U . . .
H14C H -0.096640 0.040741 0.478600 0.087 Uiso 1 1 calc R U . . .
C15 C 0.4926(5) -0.0790(4) 0.6426(7) 0.064(3) Uani 1 1 d . . . . .
H15A H 0.516557 -0.083111 0.702621 0.096 Uiso 1 1 calc R U . . .
H15B H 0.532866 -0.070288 0.600620 0.096 Uiso 1 1 calc R U . . .
H15C H 0.466576 -0.113570 0.624670 0.096 Uiso 1 1 calc R U . . .
C16 C 0.2764(4) 0.1842(3) 0.7835(5) 0.0300(19) Uani 1 1 d . . . . .
C17 C 0.3376(4) 0.2232(3) 0.8017(6) 0.036(2) Uani 1 1 d . . . . .
C18 C 0.3304(4) 0.2642(3) 0.8677(6) 0.045(2) Uani 1 1 d . . . . .
H18 H 0.371945 0.289305 0.879709 0.054 Uiso 1 1 calc R U . . .
C19 C 0.2618(4) 0.2682(3) 0.9161(6) 0.043(2) Uani 1 1 d . . . . .
H19 H 0.257771 0.295213 0.961435 0.052 Uiso 1 1 calc R U . . .
C20 C 0.1997(4) 0.2316(3) 0.8964(6) 0.035(2) Uani 1 1 d . . . . .
H20 H 0.153177 0.235064 0.927623 0.042 Uiso 1 1 calc R U . . .
C21 C 0.2052(4) 0.1894(3) 0.8302(5) 0.0267(19) Uani 1 1 d . . . . .
C22 C 0.1361(4) 0.1544(3) 0.8167(5) 0.033(2) Uani 1 1 d . . . . .
H22 H 0.090940 0.163978 0.847438 0.039 Uiso 1 1 calc R U . . .
C23 C 0.0624(4) 0.0769(3) 0.7531(5) 0.0280(19) Uani 1 1 d . . . . .
C24 C -0.0163(4) 0.0962(3) 0.7628(5) 0.036(2) Uani 1 1 d . . . . .
H24 H -0.024331 0.133700 0.778723 0.044 Uiso 1 1 calc R U . . .
C25 C -0.0802(4) 0.0622(4) 0.7498(6) 0.042(2) Uani 1 1 d . . . . .
C26 C -0.0663(4) 0.0073(4) 0.7238(6) 0.048(2) Uani 1 1 d . . . . .
H26 H -0.109925 -0.016376 0.714311 0.057 Uiso 1 1 calc R U . . .
C27 C 0.0100(4) -0.0151(3) 0.7106(5) 0.039(2) Uani 1 1 d . . . . .
H27 H 0.016488 -0.052681 0.694161 0.047 Uiso 1 1 calc R U . . .
C28 C 0.0745(4) 0.0203(3) 0.7229(5) 0.032(2) Uani 1 1 d . . . . .
C29 C -0.1631(4) 0.0845(4) 0.7584(6) 0.058(3) Uani 1 1 d . . . . .
H29A H -0.198025 0.053946 0.772261 0.087 Uiso 1 1 calc R U . . .
H29B H -0.180943 0.101785 0.702190 0.087 Uiso 1 1 calc R U . . .
H29C H -0.163172 0.111923 0.806405 0.087 Uiso 1 1 calc R U . . .
C30 C 0.4472(5) 0.2645(4) 0.7254(7) 0.071(3) Uani 1 1 d . . . . .
H30A H 0.484232 0.254516 0.680273 0.107 Uiso 1 1 calc R U . . .
H30B H 0.475630 0.279689 0.777861 0.107 Uiso 1 1 calc R U . . .
H30C H 0.410644 0.292220 0.700839 0.107 Uiso 1 1 calc R U . . .
C31 C 0.3432(4) -0.1088(3) 0.8366(6) 0.034(2) Uani 1 1 d . . . . .
C32 C 0.3079(4) -0.1594(3) 0.8597(6) 0.040(2) Uani 1 1 d . . . . .
H32 H 0.259332 -0.170035 0.832366 0.048 Uiso 1 1 calc R U . . .
C33 C 0.3466(5) -0.1942(3) 0.9248(6) 0.046(2) Uani 1 1 d . . . . .
H33 H 0.322334 -0.227940 0.940257 0.055 Uiso 1 1 calc R U . . .
C34 C 0.4194(5) -0.1807(3) 0.9672(6) 0.043(2) Uani 1 1 d . . . . .
C35 C 0.4536(4) -0.1306(3) 0.9425(6) 0.038(2) Uani 1 1 d . . . . .
H35 H 0.503417 -0.121142 0.967927 0.045 Uiso 1 1 calc R U . . .
C36 C 0.4160(4) -0.0934(3) 0.8805(5) 0.0287(19) Uani 1 1 d . . . . .
C37 C 0.5092(4) -0.0189(3) 0.8919(5) 0.034(2) Uani 1 1 d . . . . .
H37 H 0.534604 -0.040540 0.937201 0.041 Uiso 1 1 calc R U . . .
C38 C 0.5475(4) 0.0335(3) 0.8693(5) 0.032(2) Uani 1 1 d . . . . .
C39 C 0.5182(4) 0.0735(3) 0.8051(5) 0.031(2) Uani 1 1 d . . . . .
C40 C 0.5703(4) 0.1171(3) 0.7817(6) 0.034(2) Uani 1 1 d . . . . .
C41 C 0.6432(4) 0.1255(3) 0.8244(6) 0.043(2) Uani 1 1 d . . . . .
H41 H 0.675420 0.155192 0.807114 0.051 Uiso 1 1 calc R U . . .
C42 C 0.6683(4) 0.0892(3) 0.8936(6) 0.041(2) Uani 1 1 d . . . . .
H42 H 0.716053 0.095657 0.926315 0.049 Uiso 1 1 calc R U . . .
C43 C 0.6218(4) 0.0435(3) 0.9135(5) 0.034(2) Uani 1 1 d . . . . .
H43 H 0.640256 0.018227 0.957889 0.040 Uiso 1 1 calc R U . . .
C44 C 0.5964(5) 0.1817(4) 0.6615(7) 0.064(3) Uani 1 1 d . . . . .
H44A H 0.572160 0.193889 0.604550 0.096 Uiso 1 1 calc R U . . .
H44B H 0.641562 0.158372 0.650426 0.096 Uiso 1 1 calc R U . . .
H44C H 0.613244 0.214020 0.696635 0.096 Uiso 1 1 calc R U . . .
C45 C 0.4602(5) -0.2192(3) 1.0350(6) 0.051(2) Uani 1 1 d . . . . .
H45A H 0.421378 -0.236147 1.072299 0.076 Uiso 1 1 calc R U . . .
H45B H 0.497393 -0.197903 1.072661 0.076 Uiso 1 1 calc R U . . .
H45C H 0.487930 -0.248103 1.003636 0.076 Uiso 1 1 calc R U . . .
C46 C 0.2777(4) 0.0535(3) 0.9122(5) 0.0269(19) Uani 1 1 d . . . . .
C47 C 0.3272(4) 0.0957(3) 0.9460(5) 0.032(2) Uani 1 1 d . . . . .
H47 H 0.364240 0.111758 0.908716 0.038 Uiso 1 1 calc R U . . .
C48 C 0.3226(4) 0.1144(3) 1.0343(6) 0.035(2) Uani 1 1 d . . . . .
H48 H 0.354971 0.144000 1.054762 0.042 Uiso 1 1 calc R U . . .
C49 C 0.2708(4) 0.0900(3) 1.0929(6) 0.042(2) Uani 1 1 d . . . . .
C50 C 0.2224(4) 0.0456(3) 1.0597(6) 0.037(2) Uani 1 1 d . . . . .
H50 H 0.187872 0.028133 1.098576 0.045 Uiso 1 1 calc R U . . .
C51 C 0.2246(4) 0.0269(3) 0.9702(5) 0.0255(18) Uani 1 1 d . . . . .
C52 C 0.1158(4) -0.0368(3) 0.9721(6) 0.038(2) Uani 1 1 d . . . . .
H52 H 0.105400 -0.021197 1.028363 0.046 Uiso 1 1 calc R U . . .
C53 C 0.0629(4) -0.0794(3) 0.9394(6) 0.035(2) Uani 1 1 d . . . . .
C54 C -0.0056(4) -0.0880(3) 0.9906(6) 0.044(2) Uani 1 1 d . . . . .
H54 H -0.010723 -0.068195 1.044646 0.053 Uiso 1 1 calc R U . . .
C55 C -0.0648(5) -0.1250(4) 0.9620(7) 0.054(3) Uani 1 1 d . . . . .
H55 H -0.108614 -0.131110 0.997091 0.065 Uiso 1 1 calc R U . . .
C56 C -0.0580(5) -0.1536(4) 0.8787(8) 0.057(3) Uani 1 1 d . . . . .
H56 H -0.098022 -0.178105 0.858192 0.068 Uiso 1 1 calc R U . . .
C57 C 0.0060(5) -0.1456(4) 0.8284(7) 0.052(3) Uani 1 1 d . . . . .
C58 C 0.0711(5) -0.1098(3) 0.8568(6) 0.040(2) Uani 1 1 d . . . . .
C59 C -0.0495(6) -0.2010(5) 0.7027(8) 0.108(5) Uani 1 1 d . . . . .
H59A H -0.038167 -0.210693 0.641299 0.162 Uiso 1 1 calc R U . . .
H59B H -0.095695 -0.177249 0.702593 0.162 Uiso 1 1 calc R U . . .
H59C H -0.059125 -0.234756 0.736526 0.162 Uiso 1 1 calc R U . . .
C60 C 0.2681(5) 0.1084(4) 1.1919(6) 0.062(3) Uani 1 1 d . . . . .
H60A H 0.218441 0.097060 1.215813 0.092 Uiso 1 1 calc R U . . .
H60B H 0.273177 0.148680 1.195656 0.092 Uiso 1 1 calc R U . . .
H60C H 0.311133 0.091019 1.226701 0.092 Uiso 1 1 calc R U . . .

loop_
_atom_site_aniso_label
_atom_site_aniso_U_11
_atom_site_aniso_U_22
_atom_site_aniso_U_33
_atom_site_aniso_U_23
_atom_site_aniso_U_13
_atom_site_aniso_U_12
Ni1 0.0211(5) 0.0244(5) 0.0214(6) 0.0002(4) -0.0012(4) 0.0021(4)
Ni2 0.0269(5) 0.0341(6) 0.0225(7) -0.0007(5) 0.0006(4) 0.0026(4)
Ni3 0.0276(5) 0.0371(6) 0.0244(7) 0.0024(5) -0.0009(4) 0.0040(4)
Ni4 0.0224(5) 0.0310(6) 0.0188(6) 0.0051(5) 0.0033(4) 0.0049(4)
Cl1 0.0477(12) 0.0496(14) 0.0317(14) 0.0069(11) 0.0077(10) 0.0061(9)
O1 0.026(3) 0.050(3) 0.020(3) 0.005(3) 0.002(2) 0.011(2)
O2 0.044(3) 0.056(4) 0.028(4) -0.002(3) -0.001(3) 0.024(3)
O3 0.040(3) 0.053(4) 0.044(4) 0.000(3) -0.009(3) -0.003(3)
O4 0.028(3) 0.031(3) 0.026(3) 0.000(2) 0.000(2) 0.004(2)
O5 0.027(3) 0.033(3) 0.024(4) 0.000(3) -0.003(2) 0.006(2)
O6 0.036(3) 0.029(3) 0.038(4) -0.004(3) 0.000(3) 0.007(2)
O7 0.029(3) 0.045(3) 0.030(4) 0.001(3) -0.001(3) -0.002(2)
O8 0.032(3) 0.037(3) 0.022(3) -0.006(3) 0.001(2) 0.001(2)
O9 0.033(3) 0.045(4) 0.052(4) -0.009(3) 0.009(3) -0.009(2)
O10 0.037(3) 0.053(4) 0.048(4) 0.024(3) 0.002(3) -0.002(3)
O11 0.083(5) 0.073(5) 0.072(6) -0.014(4) -0.001(4) -0.034(4)
O12 0.042(3) 0.032(3) 0.049(4) -0.003(3) 0.004(3) -0.002(2)
N1 0.035(4) 0.039(4) 0.022(4) -0.002(3) 0.002(3) 0.001(3)
N2 0.021(3) 0.037(4) 0.026(4) 0.006(3) -0.001(3) -0.001(3)
N3 0.025(3) 0.037(4) 0.023(4) -0.001(3) -0.004(3) 0.004(3)
N4 0.029(4) 0.036(4) 0.031(5) -0.003(3) -0.003(3) -0.007(3)
C1 0.026(4) 0.036(5) 0.022(5) -0.005(4) 0.010(4) 0.000(3)
C2 0.039(5) 0.055(6) 0.023(6) -0.009(4) 0.000(4) 0.006(4)
C3 0.043(5) 0.074(7) 0.036(7) -0.017(5) 0.007(5) 0.021(5)
C4 0.069(7) 0.075(7) 0.043(7) -0.008(6) 0.009(6) 0.022(6)
C5 0.051(5) 0.062(6) 0.028(6) 0.004(5) 0.005(4) 0.002(5)
C6 0.035(4) 0.045(5) 0.010(5) 0.003(4) -0.001(4) 0.005(4)
C7 0.047(5) 0.044(5) 0.018(5) 0.004(4) -0.004(4) 0.004(4)
C8 0.041(5) 0.046(6) 0.032(6) 0.004(4) 0.000(4) 0.014(4)
C9 0.051(5) 0.040(5) 0.030(6) -0.003(4) -0.003(4) -0.003(4)
C10 0.045(5) 0.050(6) 0.051(7) -0.004(5) -0.013(5) 0.012(4)
C11 0.057(6) 0.068(8) 0.070(8) 0.009(6) 0.006(6) 0.019(5)
C12 0.047(6) 0.047(6) 0.069(8) 0.001(5) -0.012(5) 0.003(5)
C13 0.040(5) 0.043(6) 0.033(6) 0.006(4) -0.008(4) 0.001(4)
C14 0.042(5) 0.067(7) 0.065(8) -0.012(6) -0.005(5) 0.004(4)
C15 0.049(5) 0.081(7) 0.061(8) 0.001(6) -0.004(5) 0.033(5)
C16 0.029(4) 0.037(5) 0.024(5) -0.002(4) -0.002(4) 0.005(4)
C17 0.032(5) 0.051(6) 0.025(6) 0.001(4) 0.001(4) 0.004(4)
C18 0.035(5) 0.051(6) 0.049(7) -0.007(5) -0.007(5) -0.004(4)
C19 0.053(5) 0.050(6) 0.027(6) -0.016(4) -0.002(4) 0.004(4)
C20 0.038(5) 0.035(5) 0.034(6) -0.005(4) 0.002(4) 0.002(4)
C21 0.024(4) 0.034(5) 0.022(5) 0.006(4) -0.005(4) 0.007(3)
C22 0.032(4) 0.036(5) 0.031(6) 0.002(4) 0.001(4) 0.011(4)
C23 0.030(4) 0.038(5) 0.017(5) -0.001(4) -0.001(3) -0.003(4)
C24 0.035(5) 0.036(5) 0.038(6) 0.000(4) 0.003(4) 0.007(4)
C25 0.027(5) 0.051(6) 0.048(7) -0.001(5) 0.003(4) -0.005(4)
C26 0.032(5) 0.066(7) 0.044(7) 0.008(5) -0.003(4) -0.012(4)
C27 0.047(5) 0.035(5) 0.034(6) -0.002(4) -0.006(4) -0.010(4)
C28 0.028(5) 0.043(5) 0.024(5) 0.004(4) -0.001(4) -0.003(4)
C29 0.023(5) 0.084(7) 0.066(8) -0.006(6) 0.004(5) 0.000(4)
C30 0.067(6) 0.046(6) 0.103(10) 0.007(6) 0.032(6) -0.013(5)
C31 0.036(5) 0.036(5) 0.030(6) -0.009(4) 0.003(4) 0.018(4)
C32 0.038(5) 0.036(5) 0.046(6) 0.002(5) -0.006(4) 0.000(4)
C33 0.057(6) 0.035(5) 0.045(7) 0.006(5) 0.005(5) 0.005(4)
C34 0.049(5) 0.030(5) 0.049(7) 0.000(5) 0.003(5) 0.011(4)
C35 0.028(4) 0.048(6) 0.036(6) 0.004(5) -0.006(4) 0.013(4)
C36 0.030(4) 0.029(5) 0.027(5) -0.001(4) 0.002(4) 0.005(3)
C37 0.042(5) 0.037(5) 0.023(5) 0.001(4) -0.001(4) 0.015(4)
C38 0.030(4) 0.040(5) 0.026(5) 0.004(4) 0.006(4) 0.005(4)
C39 0.024(4) 0.040(5) 0.030(6) -0.008(4) 0.002(4) 0.004(4)
C40 0.023(4) 0.041(5) 0.040(6) 0.003(4) 0.002(4) 0.001(4)
C41 0.030(5) 0.058(6) 0.041(6) 0.003(5) 0.010(4) 0.000(4)
C42 0.027(4) 0.059(6) 0.035(6) -0.011(5) -0.005(4) 0.002(4)
C43 0.026(4) 0.047(5) 0.028(5) -0.002(4) -0.006(4) 0.010(4)
C44 0.049(5) 0.075(7) 0.068(8) 0.041(6) 0.008(5) -0.008(5)
C45 0.085(6) 0.034(5) 0.033(6) 0.009(4) -0.009(5) 0.019(4)
C46 0.025(4) 0.030(5) 0.025(5) 0.001(4) -0.011(4) 0.004(3)
C47 0.031(4) 0.048(5) 0.015(5) 0.007(4) -0.005(4) 0.013(4)
C48 0.033(5) 0.042(5) 0.029(6) 0.009(4) 0.001(4) -0.007(4)
C49 0.040(5) 0.049(6) 0.035(6) -0.020(5) -0.010(4) 0.005(4)
C50 0.035(5) 0.047(6) 0.029(6) 0.002(4) -0.004(4) 0.005(4)
C51 0.026(4) 0.032(5) 0.019(5) 0.007(4) 0.001(4) 0.009(3)
C52 0.037(5) 0.039(5) 0.039(6) 0.006(4) -0.003(4) 0.005(4)
C53 0.028(4) 0.038(5) 0.039(6) 0.016(5) 0.000(4) -0.001(4)
C54 0.042(5) 0.034(5) 0.055(7) 0.010(5) -0.002(5) 0.002(4)
C55 0.035(5) 0.054(7) 0.073(9) 0.022(6) 0.006(5) 0.002(4)
C56 0.051(6) 0.046(6) 0.074(9) 0.015(6) -0.008(6) -0.012(4)
C57 0.049(6) 0.050(6) 0.057(8) 0.013(6) 0.002(5) -0.006(5)
C58 0.044(5) 0.033(5) 0.040(7) 0.012(5) -0.010(5) -0.009(4)
C59 0.122(9) 0.124(10) 0.074(10) -0.018(8) -0.022(8) -0.086(8)
C60 0.069(6) 0.089(8) 0.027(6) -0.003(5) 0.000(5) -0.018(5)

loop_
_atom_type_symbol
_atom_type_description
_atom_type_scat_dispersion_real
_atom_type_scat_dispersion_imag
_atom_type_scat_source
C C 0.0033 0.0016 'International Tables Vol C Tables 4.2.6.8 and 6.1.1.4'
H H 0.0000 0.0000 'International Tables Vol C Tables 4.2.6.8 and 6.1.1.4'
Cl Cl 0.1484 0.1585 'International Tables Vol C Tables 4.2.6.8 and 6.1.1.4'
N N 0.0061 0.0033 'International Tables Vol C Tables 4.2.6.8 and 6.1.1.4'
Ni Ni 0.3393 1.1124 'International Tables Vol C Tables 4.2.6.8 and 6.1.1.4'
O O 0.0106 0.0060 'International Tables Vol C Tables 4.2.6.8 and 6.1.1.4'

loop_
_geom_angle_atom_site_label_1
_geom_angle_atom_site_label_2
_geom_angle_atom_site_label_3
_geom_angle
_geom_angle_site_symmetry_1
_geom_angle_site_symmetry_3
_geom_angle_publ_flag
O12 Ni1 O6 105.1(2) . . ?
O12 Ni1 O4 100.2(2) . . ?
O6 Ni1 O4 114.6(2) . . ?
O12 Ni1 N4 93.5(2) . . ?
O6 Ni1 N4 124.1(2) . . ?
O4 Ni1 N4 113.0(2) . . ?
O12 Ni1 O5 171.6(2) . . ?
O6 Ni1 O5 80.22(17) . . ?
O4 Ni1 O5 83.12(18) . . ?
N4 Ni1 O5 78.1(2) . . ?
O1 Ni2 N2 174.4(2) . . ?
O1 Ni2 O8 87.70(19) . . ?
N2 Ni2 O8 90.5(2) . . ?
O1 Ni2 O4 98.71(19) . . ?
N2 Ni2 O4 82.5(2) . . ?
O8 Ni2 O4 170.7(2) . . ?
O1 Ni2 N1 88.3(2) . . ?
N2 Ni2 N1 97.1(2) . . ?
O8 Ni2 N1 96.3(2) . . ?
O4 Ni2 N1 90.7(2) . . ?
O1 Ni2 O5 76.93(18) . . ?
N2 Ni2 O5 97.8(2) . . ?
O8 Ni2 O5 91.05(18) . . ?
O4 Ni2 O5 83.86(18) . . ?
N1 Ni2 O5 163.3(2) . . ?
N3 Ni3 O1 173.0(2) . . ?
N3 Ni3 O7 93.0(2) . . ?
O1 Ni3 O7 85.3(2) . . ?
N3 Ni3 O5 108.1(2) . . ?
O1 Ni3 O5 78.89(19) . . ?
O7 Ni3 O5 96.92(18) . . ?
N3 Ni3 O6 81.9(2) . . ?
O1 Ni3 O6 100.1(2) . . ?
O7 Ni3 O6 174.3(2) . . ?
O5 Ni3 O6 82.40(18) . . ?
N3 Ni3 O2 97.3(2) . . ?
O1 Ni3 O2 75.99(19) . . ?
O7 Ni3 O2 91.2(2) . . ?
O5 Ni3 O2 152.86(19) . . ?
O6 Ni3 O2 92.0(2) . . ?
O7 Ni4 O8 106.90(19) . . ?
O7 Ni4 Cl1 131.03(15) . . ?
O8 Ni4 Cl1 110.59(15) . . ?
O7 Ni4 O9 113.0(2) . . ?
O8 Ni4 O9 74.95(18) . . ?
Cl1 Ni4 O9 106.34(16) . . ?
O7 Ni4 O10 72.65(18) . . ?
O8 Ni4 O10 148.1(2) . . ?
Cl1 Ni4 O10 90.36(15) . . ?
O9 Ni4 O10 76.15(18) . . ?
C1 O1 Ni2 129.0(4) . . ?
C1 O1 Ni3 117.5(4) . . ?
Ni2 O1 Ni3 106.5(2) . . ?
C2 O2 C15 117.6(6) . . ?
C2 O2 Ni3 112.2(4) . . ?
C15 O2 Ni3 126.3(5) . . ?
C13 O3 H3A 115.4 . . ?
C28 O4 Ni1 115.9(4) . . ?
C28 O4 Ni2 110.0(4) . . ?
Ni1 O4 Ni2 102.0(2) . . ?
C46 O5 Ni3 127.2(4) . . ?
C46 O5 Ni2 127.8(4) . . ?
Ni3 O5 Ni2 97.7(2) . . ?
C46 O5 Ni1 109.6(4) . . ?
Ni3 O5 Ni1 93.44(18) . . ?
Ni2 O5 Ni1 90.08(17) . . ?
C31 O6 Ni1 115.2(4) . . ?
C31 O6 Ni3 110.0(4) . . ?
Ni1 O6 Ni3 101.4(2) . . ?
C39 O7 Ni4 122.6(4) . . ?
C39 O7 Ni3 124.5(4) . . ?
Ni4 O7 Ni3 112.6(2) . . ?
C16 O8 Ni4 117.7(4) . . ?
C16 O8 Ni2 124.5(4) . . ?
Ni4 O8 Ni2 111.0(2) . . ?
C17 O9 C30 117.1(6) . . ?
C17 O9 Ni4 111.7(4) . . ?
C30 O9 Ni4 127.6(5) . . ?
C40 O10 C44 116.6(6) . . ?
C40 O10 Ni4 109.9(4) . . ?
C44 O10 Ni4 132.9(5) . . ?
C57 O11 C59 116.6(8) . . ?
C58 O12 Ni1 123.4(5) . . ?
C7 N1 C8 115.2(7) . . ?
C7 N1 Ni2 123.4(5) . . ?
C8 N1 Ni2 119.2(5) . . ?
C22 N2 C23 122.1(6) . . ?
C22 N2 Ni2 126.7(5) . . ?
C23 N2 Ni2 110.7(5) . . ?
C37 N3 C36 121.3(6) . . ?
C37 N3 Ni3 124.6(5) . . ?
C36 N3 Ni3 114.1(5) . . ?
C52 N4 C51 122.3(7) . . ?
C52 N4 Ni1 121.5(5) . . ?
C51 N4 Ni1 115.8(5) . . ?
O1 C1 C6 123.3(6) . . ?
O1 C1 C2 117.8(7) . . ?
C6 C1 C2 118.8(7) . . ?
C3 C2 O2 125.4(7) . . ?
C3 C2 C1 121.2(8) . . ?
O2 C2 C1 113.4(7) . . ?
C2 C3 C4 118.8(8) . . ?
C2 C3 H3 120.6 . . ?
C4 C3 H3 120.6 . . ?
C5 C4 C3 120.9(9) . . ?
C5 C4 H4 119.5 . . ?
C3 C4 H4 119.5 . . ?
C4 C5 C6 121.9(9) . . ?
C4 C5 H5 119.0 . . ?
C6 C5 H5 119.0 . . ?
C1 C6 C5 118.3(7) . . ?
C1 C6 C7 123.2(7) . . ?
C5 C6 C7 118.5(7) . . ?
N1 C7 C6 128.7(7) . . ?
N1 C7 H7 115.7 . . ?
C6 C7 H7 115.7 . . ?
C13 C8 C9 118.6(7) . . ?
C13 C8 N1 119.2(7) . . ?
C9 C8 N1 122.0(7) . . ?
C10 C9 C8 121.6(8) . . ?
C10 C9 H9 119.2 . . ?
C8 C9 H9 119.2 . . ?
C9 C10 C11 117.1(8) . . ?
C9 C10 C14 120.3(8) . . ?
C11 C10 C14 122.5(7) . . ?
C10 C11 C12 123.7(8) . . ?
C10 C11 H11 118.1 . . ?
C12 C11 H11 118.1 . . ?
C13 C12 C11 118.5(8) . . ?
C13 C12 H12 120.7 . . ?
C11 C12 H12 120.7 . . ?
C12 C13 C8 120.5(7) . . ?
C12 C13 O3 117.7(7) . . ?
C8 C13 O3 121.8(7) . . ?
C10 C14 H14A 109.5 . . ?
C10 C14 H14B 109.5 . . ?
H14A C14 H14B 109.5 . . ?
C10 C14 H14C 109.5 . . ?
H14A C14 H14C 109.5 . . ?
H14B C14 H14C 109.5 . . ?
O2 C15 H15A 109.5 . . ?
O2 C15 H15B 109.5 . . ?
H15A C15 H15B 109.5 . . ?
O2 C15 H15C 109.5 . . ?
H15A C15 H15C 109.5 . . ?
H15B C15 H15C 109.5 . . ?
O8 C16 C17 117.5(6) . . ?
O8 C16 C21 123.7(6) . . ?
C17 C16 C21 118.8(7) . . ?
C18 C17 O9 125.2(7) . . ?
C18 C17 C16 120.8(7) . . ?
O9 C17 C16 114.0(7) . . ?
C17 C18 C19 120.7(7) . . ?
C17 C18 H18 119.7 . . ?
C19 C18 H18 119.7 . . ?
C20 C19 C18 119.3(8) . . ?
C20 C19 H19 120.3 . . ?
C18 C19 H19 120.3 . . ?
C19 C20 C21 121.5(7) . . ?
C19 C20 H20 119.3 . . ?
C21 C20 H20 119.3 . . ?
C20 C21 C16 118.9(6) . . ?
C20 C21 C22 115.6(7) . . ?
C16 C21 C22 125.5(7) . . ?
N2 C22 C21 124.6(7) . . ?
N2 C22 H22 117.7 . . ?
C21 C22 H22 117.7 . . ?
N2 C23 C24 126.0(7) . . ?
N2 C23 C28 115.0(6) . . ?
C24 C23 C28 118.8(6) . . ?
C25 C24 C23 122.4(7) . . ?
C25 C24 H24 118.8 . . ?
C23 C24 H24 118.8 . . ?
C24 C25 C26 117.3(7) . . ?
C24 C25 C29 120.9(8) . . ?
C26 C25 C29 121.7(7) . . ?
C25 C26 C27 124.1(7) . . ?
C25 C26 H26 117.9 . . ?
C27 C26 H26 117.9 . . ?
C28 C27 C26 118.0(7) . . ?
C28 C27 H27 121.0 . . ?
C26 C27 H27 121.0 . . ?
O4 C28 C27 122.9(7) . . ?
O4 C28 C23 117.8(6) . . ?
C27 C28 C23 119.3(7) . . ?
C25 C29 H29A 109.5 . . ?
C25 C29 H29B 109.5 . . ?
H29A C29 H29B 109.5 . . ?
C25 C29 H29C 109.5 . . ?
H29A C29 H29C 109.5 . . ?
H29B C29 H29C 109.5 . . ?
O9 C30 H30A 109.5 . . ?
O9 C30 H30B 109.5 . . ?
H30A C30 H30B 109.5 . . ?
O9 C30 H30C 109.5 . . ?
H30A C30 H30C 109.5 . . ?
H30B C30 H30C 109.5 . . ?
O6 C31 C32 121.1(7) . . ?
O6 C31 C36 119.9(7) . . ?
C32 C31 C36 119.0(7) . . ?
C31 C32 C33 119.0(7) . . ?
C31 C32 H32 120.5 . . ?
C33 C32 H32 120.5 . . ?
C34 C33 C32 122.9(8) . . ?
C34 C33 H33 118.5 . . ?
C32 C33 H33 118.5 . . ?
C35 C34 C33 117.0(8) . . ?
C35 C34 C45 121.1(7) . . ?
C33 C34 C45 121.9(8) . . ?
C34 C35 C36 122.2(7) . . ?
C34 C35 H35 118.9 . . ?
C36 C35 H35 118.9 . . ?
C35 C36 C31 119.7(7) . . ?
C35 C36 N3 126.2(7) . . ?
C31 C36 N3 114.1(7) . . ?
N3 C37 C38 127.5(7) . . ?
N3 C37 H37 116.3 . . ?
C38 C37 H37 116.3 . . ?
C43 C38 C39 118.3(7) . . ?
C43 C38 C37 115.9(7) . . ?
C39 C38 C37 125.8(7) . . ?
O7 C39 C40 119.4(7) . . ?
O7 C39 C38 123.5(7) . . ?
C40 C39 C38 117.0(7) . . ?
C41 C40 O10 123.8(7) . . ?
C41 C40 C39 123.4(8) . . ?
O10 C40 C39 112.9(6) . . ?
C40 C41 C42 119.0(8) . . ?
C40 C41 H41 120.5 . . ?
C42 C41 H41 120.5 . . ?
C43 C42 C41 119.1(7) . . ?
C43 C42 H42 120.4 . . ?
C41 C42 H42 120.4 . . ?
C42 C43 C38 122.6(8) . . ?
C42 C43 H43 118.7 . . ?
C38 C43 H43 118.7 . . ?
O10 C44 H44A 109.5 . . ?
O10 C44 H44B 109.5 . . ?
H44A C44 H44B 109.5 . . ?
O10 C44 H44C 109.5 . . ?
H44A C44 H44C 109.5 . . ?
H44B C44 H44C 109.5 . . ?
C34 C45 H45A 109.5 . . ?
C34 C45 H45B 109.5 . . ?
H45A C45 H45B 109.5 . . ?
C34 C45 H45C 109.5 . . ?
H45A C45 H45C 109.5 . . ?
H45B C45 H45C 109.5 . . ?
O5 C46 C47 121.9(7) . . ?
O5 C46 C51 118.6(6) . . ?
C47 C46 C51 119.6(7) . . ?
C48 C47 C46 120.9(7) . . ?
C48 C47 H47 119.5 . . ?
C46 C47 H47 119.5 . . ?
C47 C48 C49 121.2(7) . . ?
C47 C48 H48 119.4 . . ?
C49 C48 H48 119.4 . . ?
C48 C49 C50 118.0(8) . . ?
C48 C49 C60 121.6(7) . . ?
C50 C49 C60 120.4(8) . . ?
C51 C50 C49 121.8(8) . . ?
C51 C50 H50 119.1 . . ?
C49 C50 H50 119.1 . . ?
C50 C51 C46 118.4(7) . . ?
C50 C51 N4 124.7(7) . . ?
C46 C51 N4 116.9(7) . . ?
N4 C52 C53 127.1(8) . . ?
N4 C52 H52 116.4 . . ?
C53 C52 H52 116.4 . . ?
C52 C53 C54 115.8(8) . . ?
C52 C53 C58 124.6(7) . . ?
C54 C53 C58 119.4(7) . . ?
C55 C54 C53 121.4(9) . . ?
C55 C54 H54 119.3 . . ?
C53 C54 H54 119.3 . . ?
C54 C55 C56 119.0(8) . . ?
C54 C55 H55 120.5 . . ?
C56 C55 H55 120.5 . . ?
C57 C56 C55 120.6(9) . . ?
C57 C56 H56 119.7 . . ?
C55 C56 H56 119.7 . . ?
C56 C57 O11 125.0(9) . . ?
C56 C57 C58 122.9(10) . . ?
O11 C57 C58 112.2(8) . . ?
O12 C58 C53 125.1(7) . . ?
O12 C58 C57 118.4(8) . . ?
C53 C58 C57 116.5(8) . . ?
O11 C59 H59A 109.5 . . ?
O11 C59 H59B 109.5 . . ?
H59A C59 H59B 109.5 . . ?
O11 C59 H59C 109.5 . . ?
H59A C59 H59C 109.5 . . ?
H59B C59 H59C 109.5 . . ?
C49 C60 H60A 109.5 . . ?
C49 C60 H60B 109.5 . . ?
H60A C60 H60B 109.5 . . ?
C49 C60 H60C 109.5 . . ?
H60A C60 H60C 109.5 . . ?
H60B C60 H60C 109.5 . . ?

loop_
_geom_bond_atom_site_label_1
_geom_bond_atom_site_label_2
_geom_bond_distance
_geom_bond_site_symmetry_2
_geom_bond_publ_flag
Ni1 O12 1.955(5) . ?
Ni1 O6 1.987(4) . ?
Ni1 O4 1.989(5) . ?
Ni1 N4 2.035(6) . ?
Ni1 O5 2.252(5) . ?
Ni2 O1 1.986(4) . ?
Ni2 N2 1.990(6) . ?
Ni2 O8 2.034(5) . ?
Ni2 O4 2.042(4) . ?
Ni2 N1 2.088(6) . ?
Ni2 O5 2.176(5) . ?
Ni3 N3 1.991(6) . ?
Ni3 O1 2.007(5) . ?
Ni3 O7 2.051(5) . ?
Ni3 O5 2.073(4) . ?
Ni3 O6 2.084(5) . ?
Ni3 O2 2.200(5) . ?
Ni4 O7 1.982(5) . ?
Ni4 O8 2.025(4) . ?
Ni4 Cl1 2.188(2) . ?
Ni4 O9 2.220(5) . ?
Ni4 O10 2.388(5) . ?
O1 C1 1.344(8) . ?
O2 C2 1.383(9) . ?
O2 C15 1.447(8) . ?
O3 C13 1.401(8) . ?
O3 H3A 0.8356 . ?
O4 C28 1.350(8) . ?
O5 C46 1.369(8) . ?
O6 C31 1.370(9) . ?
O7 C39 1.340(8) . ?
O8 C16 1.348(8) . ?
O9 C17 1.383(8) . ?
O9 C30 1.443(8) . ?
O10 C40 1.385(9) . ?
O10 C44 1.428(8) . ?
O11 C57 1.396(11) . ?
O11 C59 1.448(9) . ?
O12 C58 1.294(9) . ?
N1 C7 1.297(9) . ?
N1 C8 1.466(9) . ?
N2 C22 1.311(9) . ?
N2 C23 1.411(8) . ?
N3 C37 1.292(9) . ?
N3 C36 1.419(9) . ?
N4 C52 1.297(9) . ?
N4 C51 1.414(9) . ?
C1 C6 1.388(10) . ?
C1 C2 1.417(10) . ?
C2 C3 1.371(11) . ?
C3 C4 1.372(11) . ?
C3 H3 0.9300 . ?
C4 C5 1.355(11) . ?
C4 H4 0.9300 . ?
C5 C6 1.391(10) . ?
C5 H5 0.9300 . ?
C6 C7 1.441(10) . ?
C7 H7 0.9300 . ?
C8 C13 1.386(10) . ?
C8 C9 1.415(10) . ?
C9 C10 1.368(10) . ?
C9 H9 0.9300 . ?
C10 C11 1.371(11) . ?
C10 C14 1.545(10) . ?
C11 C12 1.378(11) . ?
C11 H11 0.9300 . ?
C12 C13 1.374(10) . ?
C12 H12 0.9300 . ?
C14 H14A 0.9600 . ?
C14 H14B 0.9600 . ?
C14 H14C 0.9600 . ?
C15 H15A 0.9600 . ?
C15 H15B 0.9600 . ?
C15 H15C 0.9600 . ?
C16 C17 1.400(10) . ?
C16 C21 1.414(9) . ?
C17 C18 1.381(10) . ?
C18 C19 1.386(10) . ?
C18 H18 0.9300 . ?
C19 C20 1.378(10) . ?
C19 H19 0.9300 . ?
C20 C21 1.401(10) . ?
C20 H20 0.9300 . ?
C21 C22 1.436(9) . ?
C22 H22 0.9300 . ?
C23 C24 1.415(9) . ?
C23 C28 1.430(10) . ?
C24 C25 1.351(10) . ?
C24 H24 0.9300 . ?
C25 C26 1.378(11) . ?
C25 C29 1.502(9) . ?
C26 C27 1.411(10) . ?
C26 H26 0.9300 . ?
C27 C28 1.378(9) . ?
C27 H27 0.9300 . ?
C29 H29A 0.9600 . ?
C29 H29B 0.9600 . ?
C29 H29C 0.9600 . ?
C30 H30A 0.9600 . ?
C30 H30B 0.9600 . ?
C30 H30C 0.9600 . ?
C31 C32 1.386(10) . ?
C31 C36 1.407(10) . ?
C32 C33 1.403(10) . ?
C32 H32 0.9300 . ?
C33 C34 1.387(11) . ?
C33 H33 0.9300 . ?
C34 C35 1.374(10) . ?
C34 C45 1.496(10) . ?
C35 C36 1.399(10) . ?
C35 H35 0.9300 . ?
C37 C38 1.445(10) . ?
C37 H37 0.9300 . ?
C38 C43 1.402(9) . ?
C38 C39 1.410(10) . ?
C39 C40 1.409(10) . ?
C40 C41 1.368(10) . ?
C41 C42 1.386(10) . ?
C41 H41 0.9300 . ?
C42 C43 1.376(10) . ?
C42 H42 0.9300 . ?
C43 H43 0.9300 . ?
C44 H44A 0.9600 . ?
C44 H44B 0.9600 . ?
C44 H44C 0.9600 . ?
C45 H45A 0.9600 . ?
C45 H45B 0.9600 . ?
C45 H45C 0.9600 . ?
C46 C47 1.381(10) . ?
C46 C51 1.411(10) . ?
C47 C48 1.378(10) . ?
C47 H47 0.9300 . ?
C48 C49 1.382(10) . ?
C48 H48 0.9300 . ?
C49 C50 1.405(10) . ?
C49 C60 1.523(11) . ?
C50 C51 1.391(10) . ?
C50 H50 0.9300 . ?
C52 C53 1.416(10) . ?
C52 H52 0.9300 . ?
C53 C54 1.421(10) . ?
C53 C58 1.426(11) . ?
C54 C55 1.380(11) . ?
C54 H54 0.9300 . ?
C55 C56 1.409(12) . ?
C55 H55 0.9300 . ?
C56 C57 1.347(12) . ?
C56 H56 0.9300 . ?
C57 C58 1.433(11) . ?
C59 H59A 0.9600 . ?
C59 H59B 0.9600 . ?
C59 H59C 0.9600 . ?
C60 H60A 0.9600 . ?
C60 H60B 0.9600 . ?
C60 H60C 0.9600 . ?

loop_
_geom_torsion_atom_site_label_1
_geom_torsion_atom_site_label_2
_geom_torsion_atom_site_label_3
_geom_torsion_atom_site_label_4
_geom_torsion
_geom_torsion_site_symmetry_1
_geom_torsion_site_symmetry_2
_geom_torsion_site_symmetry_3
_geom_torsion_site_symmetry_4
_geom_torsion_publ_flag
Ni2 O1 C1 C6 20.6(10) . . . . ?
Ni3 O1 C1 C6 167.3(5) . . . . ?
Ni2 O1 C1 C2 -162.7(5) . . . . ?
Ni3 O1 C1 C2 -16.1(8) . . . . ?
C15 O2 C2 C3 -14.0(12) . . . . ?
Ni3 O2 C2 C3 -173.0(7) . . . . ?
C15 O2 C2 C1 168.9(7) . . . . ?
Ni3 O2 C2 C1 10.0(8) . . . . ?
O1 C1 C2 C3 -174.4(7) . . . . ?
C6 C1 C2 C3 2.5(12) . . . . ?
O1 C1 C2 O2 2.8(10) . . . . ?
C6 C1 C2 O2 179.6(6) . . . . ?
O2 C2 C3 C4 -179.3(8) . . . . ?
C1 C2 C3 C4 -2.5(13) . . . . ?
C2 C3 C4 C5 0.9(14) . . . . ?
C3 C4 C5 C6 0.6(14) . . . . ?
O1 C1 C6 C5 175.7(7) . . . . ?
C2 C1 C6 C5 -0.9(11) . . . . ?
O1 C1 C6 C7 -5.0(12) . . . . ?
C2 C1 C6 C7 178.4(7) . . . . ?
C4 C5 C6 C1 -0.6(13) . . . . ?
C4 C5 C6 C7 -179.9(8) . . . . ?
C8 N1 C7 C6 -172.4(7) . . . . ?
Ni2 N1 C7 C6 -9.5(12) . . . . ?
C1 C6 C7 N1 0.0(13) . . . . ?
C5 C6 C7 N1 179.4(8) . . . . ?
C7 N1 C8 C13 -126.2(8) . . . . ?
Ni2 N1 C8 C13 70.1(9) . . . . ?
C7 N1 C8 C9 59.9(10) . . . . ?
Ni2 N1 C8 C9 -103.7(8) . . . . ?
C13 C8 C9 C10 0.6(13) . . . . ?
N1 C8 C9 C10 174.5(8) . . . . ?
C8 C9 C10 C11 0.5(14) . . . . ?
C8 C9 C10 C14 -176.4(8) . . . . ?
C9 C10 C11 C12 -0.2(15) . . . . ?
C14 C10 C11 C12 176.7(9) . . . . ?
C10 C11 C12 C13 -1.2(15) . . . . ?
C11 C12 C13 C8 2.3(14) . . . . ?
C11 C12 C13 O3 -178.5(8) . . . . ?
C9 C8 C13 C12 -2.0(13) . . . . ?
N1 C8 C13 C12 -176.1(8) . . . . ?
C9 C8 C13 O3 178.8(7) . . . . ?
N1 C8 C13 O3 4.8(12) . . . . ?
Ni4 O8 C16 C17 16.3(9) . . . . ?
Ni2 O8 C16 C17 164.7(5) . . . . ?
Ni4 O8 C16 C21 -165.2(5) . . . . ?
Ni2 O8 C16 C21 -16.8(9) . . . . ?
C30 O9 C17 C18 -36.1(11) . . . . ?
Ni4 O9 C17 C18 163.7(7) . . . . ?
C30 O9 C17 C16 146.5(7) . . . . ?
Ni4 O9 C17 C16 -13.7(8) . . . . ?
O8 C16 C17 C18 -177.9(7) . . . . ?
C21 C16 C17 C18 3.5(11) . . . . ?
O8 C16 C17 O9 -0.3(10) . . . . ?
C21 C16 C17 O9 -178.9(6) . . . . ?
O9 C17 C18 C19 -178.5(7) . . . . ?
C16 C17 C18 C19 -1.2(12) . . . . ?
C17 C18 C19 C20 -1.5(12) . . . . ?
C18 C19 C20 C21 1.9(12) . . . . ?
C19 C20 C21 C16 0.5(11) . . . . ?
C19 C20 C21 C22 180.0(7) . . . . ?
O8 C16 C21 C20 178.4(7) . . . . ?
C17 C16 C21 C20 -3.2(11) . . . . ?
O8 C16 C21 C22 -1.1(11) . . . . ?
C17 C16 C21 C22 177.4(7) . . . . ?
C23 N2 C22 C21 -179.9(7) . . . . ?
Ni2 N2 C22 C21 8.9(11) . . . . ?
C20 C21 C22 N2 -173.7(7) . . . . ?
C16 C21 C22 N2 5.7(12) . . . . ?
C22 N2 C23 C24 27.1(11) . . . . ?
Ni2 N2 C23 C24 -160.4(6) . . . . ?
C22 N2 C23 C28 -157.9(7) . . . . ?
Ni2 N2 C23 C28 14.6(8) . . . . ?
N2 C23 C24 C25 178.9(8) . . . . ?
C28 C23 C24 C25 4.1(12) . . . . ?
C23 C24 C25 C26 -1.8(13) . . . . ?
C23 C24 C25 C29 -178.5(8) . . . . ?
C24 C25 C26 C27 0.3(13) . . . . ?
C29 C25 C26 C27 177.1(8) . . . . ?
C25 C26 C27 C28 -1.3(13) . . . . ?
Ni1 O4 C28 C27 -78.8(8) . . . . ?
Ni2 O4 C28 C27 166.2(6) . . . . ?
Ni1 O4 C28 C23 101.3(6) . . . . ?
Ni2 O4 C28 C23 -13.7(8) . . . . ?
C26 C27 C28 O4 -176.5(7) . . . . ?
C26 C27 C28 C23 3.5(11) . . . . ?
N2 C23 C28 O4 -0.3(10) . . . . ?
C24 C23 C28 O4 175.1(7) . . . . ?
N2 C23 C28 C27 179.8(7) . . . . ?
C24 C23 C28 C27 -4.9(11) . . . . ?
Ni1 O6 C31 C32 63.4(8) . . . . ?
Ni3 O6 C31 C32 177.2(6) . . . . ?
Ni1 O6 C31 C36 -115.9(6) . . . . ?
Ni3 O6 C31 C36 -2.0(8) . . . . ?
O6 C31 C32 C33 179.4(7) . . . . ?
C36 C31 C32 C33 -1.3(11) . . . . ?
C31 C32 C33 C34 -0.5(13) . . . . ?
C32 C33 C34 C35 -0.2(13) . . . . ?
C32 C33 C34 C45 -178.7(8) . . . . ?
C33 C34 C35 C36 2.7(12) . . . . ?
C45 C34 C35 C36 -178.8(7) . . . . ?
C34 C35 C36 C31 -4.5(12) . . . . ?
C34 C35 C36 N3 174.9(7) . . . . ?
O6 C31 C36 C35 -177.0(6) . . . . ?
C32 C31 C36 C35 3.7(11) . . . . ?
O6 C31 C36 N3 3.5(10) . . . . ?
C32 C31 C36 N3 -175.7(7) . . . . ?
C37 N3 C36 C35 -0.2(11) . . . . ?
Ni3 N3 C36 C35 177.4(6) . . . . ?
C37 N3 C36 C31 179.2(7) . . . . ?
Ni3 N3 C36 C31 -3.2(8) . . . . ?
C36 N3 C37 C38 175.2(7) . . . . ?
Ni3 N3 C37 C38 -2.1(11) . . . . ?
N3 C37 C38 C43 -175.2(7) . . . . ?
N3 C37 C38 C39 2.2(13) . . . . ?
Ni4 O7 C39 C40 -10.5(9) . . . . ?
Ni3 O7 C39 C40 162.3(5) . . . . ?
Ni4 O7 C39 C38 172.9(5) . . . . ?
Ni3 O7 C39 C38 -14.2(10) . . . . ?
C43 C38 C39 O7 -175.7(7) . . . . ?
C37 C38 C39 O7 7.0(12) . . . . ?
C43 C38 C39 C40 7.7(11) . . . . ?
C37 C38 C39 C40 -169.6(7) . . . . ?
C44 O10 C40 C41 20.5(11) . . . . ?
Ni4 O10 C40 C41 -167.3(6) . . . . ?
C44 O10 C40 C39 -158.9(7) . . . . ?
Ni4 O10 C40 C39 13.3(8) . . . . ?
O7 C39 C40 C41 176.4(7) . . . . ?
C38 C39 C40 C41 -6.8(12) . . . . ?
O7 C39 C40 O10 -4.2(10) . . . . ?
C38 C39 C40 O10 172.6(6) . . . . ?
O10 C40 C41 C42 -178.6(7) . . . . ?
C39 C40 C41 C42 0.7(12) . . . . ?
C40 C41 C42 C43 4.4(12) . . . . ?
C41 C42 C43 C38 -3.3(12) . . . . ?
C39 C38 C43 C42 -3.0(11) . . . . ?
C37 C38 C43 C42 174.6(7) . . . . ?
Ni3 O5 C46 C47 60.8(8) . . . . ?
Ni2 O5 C46 C47 -82.5(7) . . . . ?
Ni1 O5 C46 C47 171.3(5) . . . . ?
Ni3 O5 C46 C51 -117.5(6) . . . . ?
Ni2 O5 C46 C51 99.2(7) . . . . ?
Ni1 O5 C46 C51 -7.0(7) . . . . ?
O5 C46 C47 C48 178.2(6) . . . . ?
C51 C46 C47 C48 -3.5(10) . . . . ?
C46 C47 C48 C49 2.8(11) . . . . ?
C47 C48 C49 C50 -0.4(11) . . . . ?
C47 C48 C49 C60 176.9(7) . . . . ?
C48 C49 C50 C51 -1.2(11) . . . . ?
C60 C49 C50 C51 -178.6(7) . . . . ?
C49 C50 C51 C46 0.5(11) . . . . ?
C49 C50 C51 N4 -179.4(6) . . . . ?
O5 C46 C51 C50 -179.8(6) . . . . ?
C47 C46 C51 C50 1.9(10) . . . . ?
O5 C46 C51 N4 0.1(9) . . . . ?
C47 C46 C51 N4 -178.2(6) . . . . ?
C52 N4 C51 C50 14.2(11) . . . . ?
Ni1 N4 C51 C50 -172.2(5) . . . . ?
C52 N4 C51 C46 -165.7(6) . . . . ?
Ni1 N4 C51 C46 7.9(8) . . . . ?
C51 N4 C52 C53 178.0(7) . . . . ?
Ni1 N4 C52 C53 4.7(10) . . . . ?
N4 C52 C53 C54 -172.0(7) . . . . ?
N4 C52 C53 C58 2.9(12) . . . . ?
C52 C53 C54 C55 174.8(7) . . . . ?
C58 C53 C54 C55 -0.4(11) . . . . ?
C53 C54 C55 C56 -1.9(12) . . . . ?
C54 C55 C56 C57 1.2(13) . . . . ?
C55 C56 C57 O11 -179.1(8) . . . . ?
C55 C56 C57 C58 2.0(14) . . . . ?
C59 O11 C57 C56 10.5(13) . . . . ?
C59 O11 C57 C58 -170.5(8) . . . . ?
Ni1 O12 C58 C53 -24.1(10) . . . . ?
Ni1 O12 C58 C57 154.9(6) . . . . ?
C52 C53 C58 O12 7.6(12) . . . . ?
C54 C53 C58 O12 -177.6(7) . . . . ?
C52 C53 C58 C57 -171.5(7) . . . . ?
C54 C53 C58 C57 3.3(11) . . . . ?
C56 C57 C58 O12 176.7(8) . . . . ?
O11 C57 C58 O12 -2.4(11) . . . . ?
C56 C57 C58 C53 -4.2(12) . . . . ?
O11 C57 C58 C53 176.8(7) . . . . ?
